data_1510734
loop_
_publ_author_name
'Stork, L.'
'Kueper, J.'
'Hammerschmidt, A.'
'Krebs, B.'

_publ_section_title
;
 Na2 B2 Se7, K2 B2 S7 und K2 B2 Se7: Drei Perchalkogenoborate mit neuem
 polymeren Anionengeruest
;
_journal_name_full 'Zeitschrift fuer Anorganische und Allgemeine Chemie'
_journal_page_first 1898
_journal_page_last 1904
_journal_paper_doi 10.1002/zaac.19946201110
_journal_volume 620
_journal_year 1994
_chemical_formula_sum 'B2 K2 Se7'
_chemical_name_systematic 'K2 (B2 (Se2)3 Se)'
_space_group_IT_number 15
_symmetry_space_group_name_Hall '-C 2yc'
_symmetry_space_group_name_H-M 'C 1 2/c 1'
_cell_angle_alpha 90
_cell_angle_beta 120.4
_cell_angle_gamma 90
_cell_formula_units_Z 4
_cell_length_a 15.446
_cell_length_b 7.054
_cell_length_c 12.092
_cell_volume 1136.359
_citation_journal_id_ASTM ZAACAB
_cod_data_source_file boron_223.cif
_cod_data_source_block B2K2Se7
_cod_database_code 1510734

loop_
_symmetry_equiv_pos_as_xyz
x,y,z
-x,y,-z+1/2
-x,-y,-z
x,-y,z-1/2
x+1/2,y+1/2,z
-x+1/2,y+1/2,-z+1/2
-x+1/2,-y+1/2,-z
x+1/2,-y+1/2,z-1/2

loop_
_atom_site_label
_atom_site_type_symbol
_atom_site_fract_x
_atom_site_fract_y
_atom_site_fract_z
_atom_site_occupancy
_atom_site_U_iso_or_equiv
Se3 Se 0.7692 0.38871 0.16813 1 0.0
K1 K 0.60322 0.72689 0.02175 1 0.0
Se2 Se 0.62998 0.20026 0.02539 1 0.0
Se1 Se 0 0.46451 0.25 1 0.0
Se4 Se 0.91706 0.01093 0.23118 1 0.0
B1 B 0.8844 0.2767 0.1519 1 0.0
